data_1101211
loop_
_publ_author_name
'Ouellette, Wayne'
'Yu, Ming Hui'
'O'Connor, Charles J.'
'Zubieta, Jon'

_publ_section_title
;
 Structural Diversity of the Oxovanadium Organodiphosphonate System:
 A Platform for the Design of Void Channels
;
_journal_issue 8
_journal_name_full 'Inorganic Chemistry'
_journal_page_first 3224
_journal_page_last 3239
_journal_paper_doi 10.1021/ic0517422
_journal_volume 45
_journal_year 2006
_chemical_formula_sum 'C5 H15 N O9.5 P2 V2'
_chemical_formula_weight 405.00
_space_group_IT_number 15
_symmetry_cell_setting monoclinic
_symmetry_space_group_name_Hall '-C 2yc'
_symmetry_space_group_name_H-M 'C 1 2/c 1'
_cell_angle_alpha 90.00
_cell_angle_beta 102.5210(10)
_cell_angle_gamma 90.00
_cell_formula_units_Z 8
_cell_length_a 15.0877(9)
_cell_length_b 10.2027(6)
_cell_length_c 18.6376(11)
_cell_measurement_temperature 90(2)
_cell_volume 2800.7(3)
_diffrn_ambient_temperature 90(2)
_exptl_crystal_density_diffrn 1.921
_cod_duplicate_entry 1101189
_cod_depositor_comments
;
The following automatic conversions were performed:
'_symmetry_cell_setting' value 'Monoclinic' changed to 'monoclinic'
according to '/home/saulius/struct/CIF-dictionaries/cif_core.dic'
dictionary named 'cif_core.dic' version 2.4.1 from 2010-06-29.

Automatic conversion script
Id: cif_fix_enum 1527 2010-12-29 10:47:43Z saulius 
;
_cod_original_sg_symbol_H-M 'C 2/c'
_cod_original_formula_sum 'C5 H15 N O9.50 P2 V2'
_cod_database_code 1101211

loop_
_symmetry_equiv_pos_as_xyz
'x, y, z'
'-x, y, -z+1/2'
'x+1/2, y+1/2, z'
'-x+1/2, y+1/2, -z+1/2'
'-x, -y, -z'
'x, -y, z-1/2'
'-x+1/2, -y+1/2, -z'
'x+1/2, -y+1/2, z-1/2'

loop_
_atom_site_label
_atom_site_type_symbol
_atom_site_fract_x
_atom_site_fract_y
_atom_site_fract_z
_atom_site_U_iso_or_equiv
_atom_site_adp_type
_atom_site_occupancy
_atom_site_symmetry_multiplicity
_atom_site_calc_flag
_atom_site_refinement_flags
_atom_site_disorder_assembly
_atom_site_disorder_group
V1 V 0.16060(3) 0.61538(5) 0.08485(3) 0.00838(13) Uani 1 1 d . . .
V2 V 0.24829(4) 0.54620(5) 0.28319(3) 0.00970(13) Uani 1 1 d . . .
P1 P 0.28632(5) 0.87848(7) 0.07721(4) 0.00890(17) Uani 1 1 d . . .
P2 P 0.16411(5) 0.33098(7) 0.16562(4) 0.00846(16) Uani 1 1 d . . .
O1 O 0.20149(15) 0.7978(2) 0.07685(12) 0.0128(4) Uani 1 1 d . . .
O2 O 0.20928(16) 0.5718(2) -0.00058(12) 0.0130(4) Uani 1 1 d . . .
O3 O 0.05325(16) 0.6327(2) 0.06134(14) 0.0178(5) Uani 1 1 d . . .
O4 O 0.17506(15) 0.4257(2) 0.10450(12) 0.0117(4) Uani 1 1 d . . .
O5 O 0.20282(18) 0.6442(2) 0.19135(12) 0.0185(5) Uani 1 1 d . . .
O6 O 0.26575(15) 0.7218(2) 0.32973(12) 0.0123(4) Uani 1 1 d . . .
O7 O 0.34801(17) 0.4941(3) 0.28395(14) 0.0216(5) Uani 1 1 d . . .
O8 O 0.21122(15) 0.5006(2) 0.37448(12) 0.0119(4) Uani 1 1 d . . .
O9 O 0.17100(16) 0.4001(2) 0.23946(12) 0.0129(4) Uani 1 1 d . . .
O90 O 0.9727(14) 0.8757(19) 0.2101(17) 0.153(19) Uani 0.303(13) 1 d P . 1
O90B O 0.9690(14) 0.752(3) 0.2071(16) 0.097(14) Uani 0.197(13) 1 d P . 2
N1A N 0.8623(6) 0.6975(6) 0.0469(5) 0.047(2) Uani 0.691(17) 1 d P A 1
H1A1 H 0.9046 0.6627 0.0243 0.071 Uiso 0.691(17) 1 calc PR A 1
H1A2 H 0.8060 0.6704 0.0234 0.071 Uiso 0.691(17) 1 calc PR A 1
H1A3 H 0.8735 0.6705 0.0945 0.071 Uiso 0.691(17) 1 calc PR A 1
N1B N 0.8981(12) 0.7267(13) 0.0988(13) 0.052(7) Uani 0.309(17) 1 d P A 2
H1B1 H 0.9409 0.6777 0.0835 0.078 Uiso 0.309(17) 1 calc PR A 2
H1B2 H 0.8501 0.6750 0.1023 0.078 Uiso 0.309(17) 1 calc PR A 2
H1B3 H 0.9225 0.7619 0.1437 0.078 Uiso 0.309(17) 1 calc PR A 2
C1 C 0.3840(2) 0.7783(3) 0.11120(17) 0.0121(6) Uani 1 1 d . . .
H1A H 0.3762 0.7344 0.1568 0.014 Uiso 1 1 calc R . .
H1B H 0.3871 0.7092 0.0745 0.014 Uiso 1 1 calc R . .
C2 C 0.0539(2) 0.2572(3) 0.14274(18) 0.0140(6) Uani 1 1 d . . .
H2A H 0.0505 0.2016 0.0987 0.017 Uiso 1 1 calc R . .
H2B H 0.0470 0.1990 0.1837 0.017 Uiso 1 1 calc R . .
C3 C -0.0261(2) 0.3533(3) 0.12749(18) 0.0140(6) Uani 1 1 d . . .
H3A H -0.0234 0.4107 0.1707 0.017 Uiso 1 1 calc R . .
H3B H -0.0221 0.4094 0.0850 0.017 Uiso 1 1 calc R . .
C4 C 0.8667(6) 0.8351(8) 0.0445(6) 0.090(3) Uani 1 1 d D . .
H4A H 0.8049 0.8732 0.0353 0.108 Uiso 1 1 calc R A 1
H4B H 0.8966 0.8636 0.0048 0.108 Uiso 1 1 calc R A 1
C5A C 0.9193(13) 0.877(2) 0.1158(10) 0.111(7) Uani 0.539(17) 1 d PDU A 1
H5A1 H 0.9811 0.8995 0.1114 0.166 Uiso 0.539(17) 1 calc PR A 1
H5A2 H 0.9219 0.8055 0.1514 0.166 Uiso 0.539(17) 1 calc PR A 1
H5A3 H 0.8905 0.9537 0.1326 0.166 Uiso 0.539(17) 1 calc PR A 1
C5B C 0.9400(10) 0.9208(12) 0.0456(10) 0.064(5) Uani 0.461(17) 1 d P A 2
H5B1 H 0.9501 0.9739 0.0905 0.096 Uiso 0.461(17) 1 calc PR A 2
H5B2 H 0.9261 0.9784 0.0026 0.096 Uiso 0.461(17) 1 calc PR A 2
H5B3 H 0.9948 0.8698 0.0446 0.096 Uiso 0.461(17) 1 calc PR A 2

loop_
_atom_site_aniso_label
_atom_site_aniso_U_11
_atom_site_aniso_U_22
_atom_site_aniso_U_33
_atom_site_aniso_U_23
_atom_site_aniso_U_13
_atom_site_aniso_U_12
V1 0.0104(3) 0.0081(2) 0.0068(2) 0.00130(17) 0.00233(18) 0.00043(17)
V2 0.0126(3) 0.0084(2) 0.0082(2) -0.00104(18) 0.00258(18) -0.00084(18)
P1 0.0131(4) 0.0072(3) 0.0065(3) 0.0012(3) 0.0023(3) 0.0004(3)
P2 0.0112(4) 0.0071(3) 0.0066(3) -0.0001(3) 0.0009(3) -0.0005(3)
O1 0.0132(11) 0.0097(10) 0.0145(11) 0.0011(8) 0.0011(8) -0.0003(8)
O2 0.0200(11) 0.0116(10) 0.0081(10) 0.0018(8) 0.0046(8) 0.0021(9)
O3 0.0130(11) 0.0155(11) 0.0247(13) 0.0044(9) 0.0038(9) 0.0014(9)
O4 0.0191(11) 0.0083(9) 0.0078(10) 0.0020(8) 0.0033(8) 0.0019(8)
O5 0.0373(15) 0.0097(10) 0.0079(10) 0.0007(8) 0.0038(10) -0.0028(10)
O6 0.0133(11) 0.0099(10) 0.0140(11) -0.0038(8) 0.0037(8) -0.0027(8)
O7 0.0173(12) 0.0224(12) 0.0254(13) -0.0086(10) 0.0056(10) 0.0008(10)
O8 0.0181(11) 0.0099(10) 0.0084(10) 0.0002(8) 0.0044(8) 0.0007(8)
O9 0.0203(12) 0.0111(10) 0.0077(10) -0.0013(8) 0.0037(8) -0.0044(9)
O90 0.09(2) 0.091(14) 0.33(5) -0.104(19) 0.16(3) -0.046(11)
O90B 0.047(13) 0.13(3) 0.13(2) -0.11(2) 0.052(14) -0.056(14)
N1A 0.079(5) 0.025(3) 0.044(5) -0.005(3) 0.028(4) -0.018(3)
N1B 0.052(10) 0.022(6) 0.099(18) -0.013(8) 0.053(11) -0.006(6)
C1 0.0121(14) 0.0112(13) 0.0126(14) 0.0025(11) 0.0019(11) 0.0015(11)
C2 0.0134(14) 0.0106(13) 0.0166(15) -0.0011(11) 0.0002(11) -0.0006(11)
C3 0.0133(15) 0.0113(14) 0.0163(15) 0.0014(12) 0.0009(11) 0.0002(11)
C4 0.094(6) 0.063(4) 0.133(8) -0.003(5) 0.069(6) 0.006(4)
C5A 0.102(10) 0.120(10) 0.109(10) -0.012(8) 0.019(8) -0.003(8)
C5B 0.057(8) 0.025(5) 0.112(14) -0.013(7) 0.024(8) -0.005(5)

loop_
_geom_bond_atom_site_label_1
_geom_bond_atom_site_label_2
_geom_bond_distance
_geom_bond_site_symmetry_2
_geom_bond_publ_flag
V1 O3 1.593(2) . ?
V1 O2 1.944(2) . ?
V1 O5 1.971(2) . ?
V1 O4 1.972(2) . ?
V1 O1 1.977(2) . ?
V2 O7 1.593(3) . ?
V2 O9 1.958(2) . ?
V2 O8 1.959(2) . ?
V2 O5 1.972(2) . ?
V2 O6 1.983(2) . ?
P1 O1 1.520(2) . ?
P1 O2 1.531(2) 7_565 ?
P1 O8 1.533(2) 4 ?
P1 C1 1.792(3) . ?
P2 O6 1.526(2) 4_545 ?
P2 O9 1.530(2) . ?
P2 O4 1.530(2) . ?
P2 C2 1.791(3) . ?
O2 P1 1.531(2) 7_565 ?
O6 P2 1.526(2) 4 ?
O8 P1 1.533(2) 4_545 ?
O90 O90 1.54(6) 2_755 ?
O90B O90B 1.67(6) 2_755 ?
N1A C4 1.406(9) . ?
N1A H1A1 0.9100 . ?
N1A H1A2 0.9100 . ?
N1A H1A3 0.9100 . ?
N1B C4 1.50(2) . ?
N1B H1B1 0.9100 . ?
N1B H1B2 0.9100 . ?
N1B H1B3 0.9100 . ?
C1 C3 1.530(4) 3 ?
C1 H1A 0.9900 . ?
C1 H1B 0.9900 . ?
C2 C3 1.533(4) . ?
C2 H2A 0.9900 . ?
C2 H2B 0.9900 . ?
C3 C1 1.530(4) 3_445 ?
C3 H3A 0.9900 . ?
C3 H3B 0.9900 . ?
C4 C5B 1.407(15) . ?
C4 C5A 1.456(13) . ?
C4 H4A 0.9900 . ?
C4 H4B 0.9900 . ?
C5A H5A1 0.9800 . ?
C5A H5A2 0.9800 . ?
C5A H5A3 0.9800 . ?
C5B H5B1 0.9800 . ?
C5B H5B2 0.9800 . ?
C5B H5B3 0.9800 . ?
